data_2202025
loop_
_publ_author_name
'Burger, Sylvain'
'Therrien, Bruno'
'S\"uss-Fink, Georg'

_publ_section_title
;
 Di-\m-iodo-bis[dicarbonylrhodium(I)]
;
_journal_issue 4
_journal_name_full 'Acta Crystallographica Section E'
_journal_page_first i53
_journal_page_last i54
_journal_paper_doi 10.1107/S1600536803005439
_journal_volume 59
_journal_year 2003
_chemical_formula_iupac '[Rh2 I2 (C1 O1)4]2'
_chemical_formula_moiety 'C4 I2 O4 Rh2'
_chemical_formula_sum 'C4 I2 O4 Rh2'
_chemical_formula_weight 571.66
_chemical_name_systematic
;
Di-\m-iodo-bis[dicarbonylrhodium(I)]
;
_space_group_IT_number 14
_symmetry_cell_setting monoclinic
_symmetry_space_group_name_Hall '-P 2yn'
_symmetry_space_group_name_H-M 'P 1 21/n 1'
_atom_sites_solution_primary direct
_atom_sites_solution_secondary difmap
_audit_creation_method SHELXL-97
_cell_angle_alpha 90.00
_cell_angle_beta 96.091(17)
_cell_angle_gamma 90.00
_cell_formula_units_Z 4
_cell_length_a 9.4160(13)
_cell_length_b 9.5890(10)
_cell_length_c 11.3024(16)
_cell_measurement_reflns_used 6307
_cell_measurement_temperature 153(2)
_cell_measurement_theta_max 25.9
_cell_measurement_theta_min 2.15
_cell_volume 1014.7(2)
_computing_cell_refinement 'CELL in IPDS Software'
_computing_data_collection 'EXPOSE in IPDS Software (Stoe & Cie, 2000)'
_computing_data_reduction 'INTEGRATE in IPDS Software'
_computing_molecular_graphics 'ORTEP-3 (Farrugia, 1997)'
_computing_publication_material SHELXL97
_computing_structure_refinement 'SHELXL97 (Sheldrick, 1997)'
_computing_structure_solution 'SHELXS97 (Sheldrick, 1990)'
_diffrn_ambient_temperature 153(2)
_diffrn_detector_area_resol_mean 0.81\%A
_diffrn_measured_fraction_theta_full 0.987
_diffrn_measured_fraction_theta_max 0.987
_diffrn_measurement_device_type 'Stoe IPDS'
_diffrn_measurement_method '\f oscillation'
_diffrn_radiation_monochromator graphite
_diffrn_radiation_source 'fine-focus sealed tube'
_diffrn_radiation_type MoK\a
_diffrn_radiation_wavelength 0.71073
_diffrn_reflns_av_R_equivalents 0.0893
_diffrn_reflns_av_sigmaI/netI 0.0565
_diffrn_reflns_limit_h_max 11
_diffrn_reflns_limit_h_min -11
_diffrn_reflns_limit_k_max 11
_diffrn_reflns_limit_k_min -11
_diffrn_reflns_limit_l_max 13
_diffrn_reflns_limit_l_min -13
_diffrn_reflns_number 6101
_diffrn_reflns_theta_full 26.05
_diffrn_reflns_theta_max 26.05
_diffrn_reflns_theta_min 2.79
_diffrn_standards_decay_% 0
_diffrn_standards_interval_time 0
_diffrn_standards_number 0
_exptl_absorpt_coefficient_mu 9.309
_exptl_absorpt_correction_T_max 0.4577
_exptl_absorpt_correction_T_min 0.1266
_exptl_absorpt_correction_type multi-scan
_exptl_absorpt_process_details '(Blessing, 1995)'
_exptl_crystal_colour red
_exptl_crystal_density_diffrn 3.742
_exptl_crystal_density_method 'not measured'
_exptl_crystal_description block
_exptl_crystal_F_000 1008
_exptl_crystal_size_max 0.7
_exptl_crystal_size_mid 0.3
_exptl_crystal_size_min 0.3
_refine_diff_density_max 3.706
_refine_diff_density_min -2.674
_refine_ls_extinction_coef 0.0052(6)
_refine_ls_extinction_expression Fc^*^=kFc[1+0.001xFc^2^\l^3^/sin(2\q)]^-1/4^
_refine_ls_extinction_method SHELXL97
_refine_ls_goodness_of_fit_ref 1.080
_refine_ls_hydrogen_treatment none
_refine_ls_matrix_type full
_refine_ls_number_parameters 110
_refine_ls_number_reflns 1980
_refine_ls_number_restraints 0
_refine_ls_restrained_S_all 1.080
_refine_ls_R_factor_all 0.0583
_refine_ls_R_factor_gt 0.0530
_refine_ls_shift/su_max <0.001
_refine_ls_shift/su_mean 0.000
_refine_ls_structure_factor_coef Fsqd
_refine_ls_weighting_details 'calc w = 1/[\s^2^(Fo^2^)+(0.0974P)^2^+2.9244P] where P = (Fo^2^+2Fc^2^)/3'
_refine_ls_weighting_scheme calc
_refine_ls_wR_factor_gt 0.1324
_refine_ls_wR_factor_ref 0.1413
_reflns_number_gt 1774
_reflns_number_total 1980
_reflns_threshold_expression I>2\s(I)
_cod_data_source_file lh6043.cif
_cod_data_source_block I
_cod_original_sg_symbol_H-M 'P 21/n'
_cod_database_code 2202025
_cod_database_fobs_code 2202025

loop_
_symmetry_equiv_pos_as_xyz
'x, y, z'
'-x+1/2, y+1/2, -z+1/2'
'-x, -y, -z'
'x-1/2, -y-1/2, z-1/2'

loop_
_atom_site_label
_atom_site_fract_x
_atom_site_fract_y
_atom_site_fract_z
_atom_site_U_iso_or_equiv
_atom_site_adp_type
_atom_site_calc_flag
_atom_site_refinement_flags
_atom_site_occupancy
_atom_site_disorder_assembly
_atom_site_disorder_group
_atom_site_type_symbol
C1 -0.0671(11) 0.1228(10) 0.2588(9) 0.025(2) Uani d . 1 . . C
C2 0.1481(10) 0.0689(10) 0.4197(9) 0.023(2) Uani d . 1 . . C
C3 -0.0004(11) 0.6917(11) 0.3562(9) 0.028(2) Uani d . 1 . . C
C4 0.2285(10) 0.6430(9) 0.5029(10) 0.026(2) Uani d . 1 . . C
O1 -0.1714(8) 0.0686(8) 0.2273(7) 0.0351(18) Uani d . 1 . . O
O2 0.1667(7) -0.0209(8) 0.4861(7) 0.0308(16) Uani d . 1 . . O
O3 -0.0874(8) 0.7743(8) 0.3476(6) 0.0334(17) Uani d . 1 . . O
O4 0.2806(9) 0.7013(8) 0.5849(7) 0.0372(18) Uani d . 1 . . O
Rh1 0.10268(7) 0.21200(7) 0.31263(6) 0.0186(3) Uani d . 1 . . Rh
Rh2 0.14210(7) 0.55721(7) 0.36825(6) 0.0206(3) Uani d . 1 . . Rh
I1 0.33573(6) 0.35428(6) 0.39488(5) 0.0222(3) Uani d . 1 . . I
I2 0.01971(6) 0.42736(6) 0.17457(5) 0.0229(3) Uani d . 1 . . I

loop_
_atom_site_aniso_label
_atom_site_aniso_U_11
_atom_site_aniso_U_22
_atom_site_aniso_U_33
_atom_site_aniso_U_12
_atom_site_aniso_U_13
_atom_site_aniso_U_23
C1 0.030(5) 0.016(4) 0.030(5) 0.008(4) 0.009(4) -0.001(4)
C2 0.021(4) 0.024(5) 0.026(5) 0.004(3) 0.007(4) 0.001(4)
C3 0.029(5) 0.027(5) 0.028(5) 0.006(4) 0.004(4) -0.003(4)
C4 0.025(5) 0.018(4) 0.034(6) 0.007(3) 0.001(4) 0.001(4)
O1 0.030(4) 0.035(4) 0.039(4) -0.015(3) -0.003(3) 0.000(3)
O2 0.029(4) 0.026(4) 0.038(4) 0.005(3) 0.008(3) 0.007(3)
O3 0.039(4) 0.030(4) 0.030(4) 0.011(3) 0.000(3) -0.001(3)
O4 0.042(4) 0.037(4) 0.031(4) 0.002(3) -0.009(3) -0.001(3)
Rh1 0.0214(4) 0.0154(4) 0.0200(4) -0.0008(2) 0.0067(3) 0.0011(2)
Rh2 0.0237(4) 0.0155(4) 0.0228(5) 0.0020(2) 0.0039(3) -0.0001(3)
I1 0.0199(4) 0.0186(4) 0.0286(4) 0.00146(19) 0.0050(3) -0.0005(2)
I2 0.0274(4) 0.0195(4) 0.0216(4) -0.0007(2) 0.0023(3) 0.0020(2)

loop_
_atom_type_symbol
_atom_type_description
_atom_type_scat_dispersion_real
_atom_type_scat_dispersion_imag
_atom_type_scat_source
C C 0.0033 0.0016 'International Tables Vol C Tables 4.2.6.8 and 6.1.1.4'
O O 0.0106 0.0060 'International Tables Vol C Tables 4.2.6.8 and 6.1.1.4'
Rh Rh -1.1178 0.9187 'International Tables Vol C Tables 4.2.6.8 and 6.1.1.4'
I I -0.4742 1.8119 'International Tables Vol C Tables 4.2.6.8 and 6.1.1.4'

loop_
_geom_angle_atom_site_label_1
_geom_angle_atom_site_label_2
_geom_angle_atom_site_label_3
_geom_angle
_geom_angle_publ_flag
O1 C1 Rh1 179.1(9) ?
O2 C2 Rh1 175.5(9) ?
O3 C3 Rh2 179.2(10) ?
O4 C4 Rh2 177.3(9) ?
C2 Rh1 C1 90.2(4) yes
C2 Rh1 I2 174.1(3) ?
C1 Rh1 I2 88.6(3) ?
C2 Rh1 I1 91.6(3) ?
C1 Rh1 I1 176.1(3) ?
I2 Rh1 I1 89.25(3) yes
C4 Rh2 C3 90.1(4) yes
C4 Rh2 I1 89.8(3) ?
C3 Rh2 I1 176.1(3) ?
C4 Rh2 I2 178.7(3) ?
C3 Rh2 I2 91.0(3) ?
I1 Rh2 I2 89.01(3) yes
Rh2 I1 Rh1 78.82(3) yes
Rh1 I2 Rh2 78.84(3) yes

loop_
_geom_bond_atom_site_label_1
_geom_bond_atom_site_label_2
_geom_bond_site_symmetry_2
_geom_bond_distance
_geom_bond_publ_flag
C1 O1 . 1.134(12) ?
C1 Rh1 . 1.858(10) ?
C2 O2 . 1.144(12) ?
C2 Rh1 . 1.849(9) ?
C3 O3 . 1.136(12) ?
C3 Rh2 . 1.856(10) ?
C4 O4 . 1.147(13) ?
C4 Rh2 . 1.842(10) ?
Rh1 I2 . 2.6554(9) yes
Rh1 I1 . 2.6661(9) yes
Rh2 I1 . 2.6617(9) yes
Rh2 I2 . 2.6712(10) yes

loop_
_geom_torsion_atom_site_label_1
_geom_torsion_atom_site_label_2
_geom_torsion_atom_site_label_3
_geom_torsion_atom_site_label_4
_geom_torsion
O2 C2 Rh1 C1 -29(11)
O2 C2 Rh1 I2 50(13)
O2 C2 Rh1 I1 147(11)
O1 C1 Rh1 C2 7E1(6)
O1 C1 Rh1 I2 -11E1(6)
O1 C1 Rh1 I1 -5E1(6)
O4 C4 Rh2 C3 -4E1(2)
O4 C4 Rh2 I1 15E1(2)
O4 C4 Rh2 I2 169(11)
O3 C3 Rh2 C4 13E1(7)
O3 C3 Rh2 I1 -15E1(7)
O3 C3 Rh2 I2 -6E1(7)
C4 Rh2 I1 Rh1 143.7(3)
C3 Rh2 I1 Rh1 55(5)
I2 Rh2 I1 Rh1 -35.83(3)
C2 Rh1 I1 Rh2 -138.1(3)
C1 Rh1 I1 Rh2 -21(5)
I2 Rh1 I1 Rh2 36.08(3)
C2 Rh1 I2 Rh2 62(3)
C1 Rh1 I2 Rh2 140.8(3)
I1 Rh1 I2 Rh2 -35.93(3)
C4 Rh2 I2 Rh1 16(15)
C3 Rh2 I2 Rh1 -140.1(3)
I1 Rh2 I2 Rh1 36.00(3)
